data_7003197
loop_
_publ_author_name
'Ghosh, Sushobhan'
'Chakrabarty, Rajesh'
'Mukherjee, Partha Sarathi'

_publ_section_title
;
 Coordination driven self-assembly of four new molecular boats using a
 flexible imidazole-containing donor linker
;
_journal_issue 14
_journal_name_full 'Dalton Transactions'
_journal_page_first 1850
_journal_page_last 1856
_journal_paper_doi 10.1039/b713783d
_journal_year 2008
_chemical_formula_moiety 'C41 H52 N15 O14 Pd2'
_chemical_formula_sum 'C41 H52 N15 O14 Pd2'
_chemical_formula_weight 1191.78
_chemical_name_common sg190
_chemical_name_systematic
;
?
;
_space_group_IT_number 14
_symmetry_cell_setting monoclinic
_symmetry_space_group_name_Hall '-P 2ybc'
_symmetry_space_group_name_H-M 'P 1 21/c 1'
_atom_sites_solution_hydrogens geom
_atom_sites_solution_primary direct
_atom_sites_solution_secondary difmap
_audit_creation_method SHELXL-97
_cell_angle_alpha 90.00
_cell_angle_beta 99.959(7)
_cell_angle_gamma 90.00
_cell_formula_units_Z 4
_cell_length_a 14.723(5)
_cell_length_b 17.227(6)
_cell_length_c 22.223(7)
_cell_measurement_reflns_used 798
_cell_measurement_temperature 100(2)
_cell_measurement_theta_max 15.86
_cell_measurement_theta_min 2.44
_cell_volume 5552(3)
_computing_cell_refinement 'Bruker SMART'
_computing_data_collection 'Bruker SMART'
_computing_data_reduction 'Bruker SAINT'
_computing_molecular_graphics 'ORTEP-3 for Windows (Farrugia, 1997)'
_computing_publication_material 'WinGX (Farrugia, 1999)'
_computing_structure_refinement 'SHELXL97 (Sheldrick, 1997)'
_computing_structure_solution 'SHELXS97 (Sheldrick, 1990)'
_diffrn_ambient_temperature 100(2)
_diffrn_measured_fraction_theta_full 0.998
_diffrn_measured_fraction_theta_max 0.998
_diffrn_measurement_device_type 'CCD area detector'
_diffrn_measurement_method 'phi and omega scans'
_diffrn_radiation_monochromator graphite
_diffrn_radiation_source 'fine-focus sealed tube'
_diffrn_radiation_type MoK\a
_diffrn_radiation_wavelength 0.71073
_diffrn_reflns_av_R_equivalents 0.1200
_diffrn_reflns_av_sigmaI/netI 0.1207
_diffrn_reflns_limit_h_max 17
_diffrn_reflns_limit_h_min -17
_diffrn_reflns_limit_k_max 20
_diffrn_reflns_limit_k_min -20
_diffrn_reflns_limit_l_max 26
_diffrn_reflns_limit_l_min -25
_diffrn_reflns_number 39278
_diffrn_reflns_theta_full 25.00
_diffrn_reflns_theta_max 25.00
_diffrn_reflns_theta_min 1.84
_exptl_absorpt_coefficient_mu 0.719
_exptl_absorpt_correction_T_max 0.8756
_exptl_absorpt_correction_T_min 0.7820
_exptl_absorpt_correction_type empirical
_exptl_absorpt_process_details SADABS
_exptl_crystal_colour colourless
_exptl_crystal_density_diffrn 1.426
_exptl_crystal_density_method 'not measured'
_exptl_crystal_description 'rectangular block'
_exptl_crystal_F_000 2428
_exptl_crystal_size_max 0.36
_exptl_crystal_size_mid 0.25
_exptl_crystal_size_min 0.19
_refine_diff_density_max 0.941
_refine_diff_density_min -0.479
_refine_diff_density_rms 0.122
_refine_ls_extinction_method none
_refine_ls_goodness_of_fit_ref 0.996
_refine_ls_hydrogen_treatment constr
_refine_ls_matrix_type full
_refine_ls_number_parameters 554
_refine_ls_number_reflns 9772
_refine_ls_number_restraints 0
_refine_ls_restrained_S_all 0.996
_refine_ls_R_factor_all 0.2181
_refine_ls_R_factor_gt 0.0999
_refine_ls_shift/su_max 0.000
_refine_ls_shift/su_mean 0.000
_refine_ls_structure_factor_coef Fsqd
_refine_ls_weighting_details 'calc w=1/[\s^2^(Fo^2^)+(0.1788P)^2^+0.0000P] where P=(Fo^2^+2Fc^2^)/3'
_refine_ls_weighting_scheme calc
_refine_ls_wR_factor_gt 0.2580
_refine_ls_wR_factor_ref 0.3359
_reflns_number_gt 3951
_reflns_number_total 9772
_reflns_threshold_expression >2sigma(I)
_cod_data_source_file b713783d.txt
_cod_data_source_block sg190_m
_cod_original_sg_symbol_H-M P21/c
_cod_database_code 7003197

loop_
_symmetry_equiv_pos_as_xyz
'x, y, z'
'-x, y+1/2, -z+1/2'
'-x, -y, -z'
'x, -y-1/2, z-1/2'

loop_
_atom_site_label
_atom_site_type_symbol
_atom_site_fract_x
_atom_site_fract_y
_atom_site_fract_z
_atom_site_U_iso_or_equiv
_atom_site_adp_type
_atom_site_occupancy
_atom_site_symmetry_multiplicity
_atom_site_calc_flag
_atom_site_refinement_flags
_atom_site_disorder_assembly
_atom_site_disorder_group
Pd1 Pd 0.00528(6) 0.21036(6) 0.18095(5) 0.0822(4) Uani 1 1 d . . .
Pd2 Pd 0.31596(8) -0.05574(6) 0.28557(5) 0.0977(5) Uani 1 1 d . . .
N1 N 0.0078(7) 0.2286(7) 0.2714(5) 0.107(4) Uani 1 1 d . . .
N2 N -0.0774(7) 0.1178(6) 0.1912(5) 0.094(3) Uani 1 1 d . . .
N3 N 0.0041(8) 0.1882(6) 0.0916(5) 0.090(3) Uani 1 1 d . . .
N4 N 0.0908(7) 0.3013(6) 0.1739(5) 0.087(3) Uani 1 1 d . . .
N5 N 0.3342(11) -0.0179(8) 0.3747(5) 0.138(5) Uani 1 1 d . . .
N6 N 0.2156(9) -0.1276(7) 0.3072(6) 0.131(4) Uani 1 1 d . . .
N7 N 0.4166(7) 0.0197(7) 0.2716(5) 0.092(3) Uani 1 1 d . . .
N8 N 0.3000(7) -0.0965(7) 0.2007(6) 0.103(3) Uani 1 1 d . . .
N9 N 0.2147(8) 0.3736(6) 0.1903(5) 0.087(3) Uani 1 1 d . . .
N10 N 0.4987(8) 0.1234(7) 0.2719(5) 0.091(3) Uani 1 1 d . . .
N11 N 0.0619(9) 0.1728(6) 0.0092(6) 0.096(3) Uani 1 1 d . . .
N12 N 0.2987(10) -0.0994(11) 0.1009(7) 0.125(4) Uani 1 1 d . . .
C1 C 0.4158(9) 0.3012(8) 0.2550(6) 0.085(4) Uani 1 1 d . . .
C2 C 0.4686(8) 0.2592(8) 0.3014(6) 0.083(3) Uani 1 1 d . . .
C3 C 0.1692(9) 0.3129(7) 0.2103(6) 0.082(3) Uani 1 1 d . . .
H3 H 0.1909 0.2836 0.2449 0.098 Uiso 1 1 calc R . .
C4 C 0.4574(9) 0.2729(8) 0.3616(6) 0.090(4) Uani 1 1 d . . .
C5 C 0.0770(10) 0.1705(8) 0.0676(7) 0.088(4) Uani 1 1 d . . .
H5 H 0.1338 0.1577 0.0908 0.105 Uiso 1 1 calc R . .
C6 C 0.3545(9) 0.3600(8) 0.2695(7) 0.089(4) Uani 1 1 d . . .
C7 C 0.3056(12) -0.0568(10) 0.1492(9) 0.125(6) Uani 1 1 d . . .
H7 H 0.3138 -0.0033 0.1486 0.150 Uiso 1 1 calc R . .
C8 C 0.3024(8) 0.4072(7) 0.2177(6) 0.085(3) Uani 1 1 d . . .
H8A H 0.2915 0.4586 0.2328 0.102 Uiso 1 1 calc R . .
H8B H 0.3403 0.4130 0.1864 0.102 Uiso 1 1 calc R . .
C9 C 0.3959(11) 0.3287(9) 0.3734(7) 0.095(4) Uani 1 1 d . . .
H9 H 0.3894 0.3377 0.4138 0.114 Uiso 1 1 calc R . .
C10 C 0.2161(12) 0.1200(10) -0.0007(6) 0.099(4) Uani 1 1 d . . .
C11 C 0.3442(9) 0.3713(8) 0.3285(7) 0.085(4) Uani 1 1 d . . .
C12 C 0.5356(9) 0.2008(9) 0.2890(7) 0.106(4) Uani 1 1 d . . .
H12A H 0.5655 0.2201 0.2564 0.128 Uiso 1 1 calc R . .
H12B H 0.5827 0.1958 0.3252 0.128 Uiso 1 1 calc R . .
C13 C 0.4259(10) 0.0930(9) 0.2886(6) 0.091(4) Uani 1 1 d . . .
H13 H 0.3860 0.1194 0.3096 0.109 Uiso 1 1 calc R . .
C14 C 0.5061(10) 0.2274(10) 0.4164(7) 0.129(5) Uani 1 1 d . . .
H14A H 0.5472 0.1903 0.4032 0.193 Uiso 1 1 calc R . .
H14B H 0.4613 0.2007 0.4354 0.193 Uiso 1 1 calc R . .
H14C H 0.5407 0.2624 0.4453 0.193 Uiso 1 1 calc R . .
C15 C -0.0267(13) 0.1939(10) -0.0090(8) 0.116(5) Uani 1 1 d . . .
H15 H -0.0567 0.1991 -0.0492 0.139 Uiso 1 1 calc R . .
C16 C 0.4900(13) 0.0048(10) 0.2435(8) 0.123(5) Uani 1 1 d . . .
H16 H 0.5029 -0.0429 0.2273 0.147 Uiso 1 1 calc R . .
C17 C 0.2215(15) 0.0393(11) 0.0061(7) 0.109(5) Uani 1 1 d . . .
C18 C 0.4250(11) 0.2836(8) 0.1897(6) 0.113(5) Uani 1 1 d . . .
H18A H 0.3839 0.3163 0.1626 0.170 Uiso 1 1 calc R . .
H18B H 0.4097 0.2302 0.1808 0.170 Uiso 1 1 calc R . .
H18C H 0.4873 0.2932 0.1842 0.170 Uiso 1 1 calc R . .
C19 C -0.0631(11) 0.2060(8) 0.0403(9) 0.115(5) Uani 1 1 d . . .
H19 H -0.1228 0.2231 0.0411 0.138 Uiso 1 1 calc R . .
C20 C 0.2970(14) 0.1652(12) 0.0215(6) 0.114(5) Uani 1 1 d . . .
C21 C 0.2817(12) -0.1738(14) 0.1200(11) 0.135(7) Uani 1 1 d . . .
H21 H 0.2711 -0.2175 0.0952 0.162 Uiso 1 1 calc R . .
C22 C 0.2789(12) 0.4338(9) 0.3453(8) 0.135(6) Uani 1 1 d . . .
H22A H 0.2802 0.4333 0.3886 0.203 Uiso 1 1 calc R . .
H22B H 0.2173 0.4235 0.3246 0.203 Uiso 1 1 calc R . .
H22C H 0.2982 0.4838 0.3332 0.203 Uiso 1 1 calc R . .
C23 C 0.313(2) -0.0830(13) 0.0428(10) 0.209(13) Uani 1 1 d . . .
H23A H 0.2693 -0.1112 0.0132 0.251 Uiso 1 1 calc R . .
H23B H 0.3749 -0.0992 0.0383 0.251 Uiso 1 1 calc R . .
C24 C 0.5405(11) 0.0692(10) 0.2427(7) 0.110(5) Uani 1 1 d . . .
H24 H 0.5935 0.0753 0.2256 0.132 Uiso 1 1 calc R . .
C25 C 0.2834(10) -0.1718(9) 0.1805(11) 0.122(5) Uani 1 1 d . . .
H25 H 0.2749 -0.2142 0.2049 0.146 Uiso 1 1 calc R . .
C26 C 0.3773(11) 0.1216(17) 0.0447(6) 0.136(8) Uani 1 1 d . . .
H26 H 0.4320 0.1485 0.0576 0.163 Uiso 1 1 calc R . .
C27 C 0.379(3) 0.041(2) 0.0493(10) 0.191(16) Uani 1 1 d . . .
C28 C 0.303(2) 0.003(2) 0.0313(10) 0.158(11) Uani 1 1 d . . .
C29 C 0.1289(11) 0.1582(9) -0.0331(6) 0.107(4) Uani 1 1 d . . .
H29A H 0.1443 0.2071 -0.0504 0.128 Uiso 1 1 calc R . .
H29B H 0.1002 0.1252 -0.0663 0.128 Uiso 1 1 calc R . .
C30 C 0.1578(12) 0.3975(9) 0.1367(8) 0.115(5) Uani 1 1 d . . .
H30 H 0.1700 0.4384 0.1119 0.138 Uiso 1 1 calc R . .
C31 C 0.0837(11) 0.3528(9) 0.1267(7) 0.113(5) Uani 1 1 d . . .
H31 H 0.0357 0.3559 0.0936 0.136 Uiso 1 1 calc R . .
C32 C 0.2910(14) 0.2511(13) 0.0203(7) 0.162(7) Uani 1 1 d . . .
H32A H 0.2297 0.2665 0.0021 0.244 Uiso 1 1 calc R . .
H32B H 0.3343 0.2716 -0.0032 0.244 Uiso 1 1 calc R . .
H32C H 0.3050 0.2707 0.0613 0.244 Uiso 1 1 calc R . .
C33 C 0.4808(15) 0.0192(18) 0.0740(10) 0.236(14) Uani 1 1 d . . .
H33A H 0.5175 0.0655 0.0804 0.354 Uiso 1 1 calc R . .
H33B H 0.5035 -0.0135 0.0449 0.354 Uiso 1 1 calc R . .
H33C H 0.4843 -0.0080 0.1120 0.354 Uiso 1 1 calc R . .
C34 C 0.1367(16) -0.0078(11) -0.0129(8) 0.167(8) Uani 1 1 d . . .
H34A H 0.0869 0.0257 -0.0303 0.251 Uiso 1 1 calc R . .
H34B H 0.1211 -0.0339 0.0221 0.251 Uiso 1 1 calc R . .
H34C H 0.1475 -0.0455 -0.0427 0.251 Uiso 1 1 calc R . .
C35 C -0.0587(15) 0.1778(12) 0.2969(9) 0.162(7) Uiso 1 1 d . . .
H35A H -0.0348 0.1644 0.3390 0.195 Uiso 1 1 calc R . .
H35B H -0.1175 0.2038 0.2951 0.195 Uiso 1 1 calc R . .
C36 C -0.0688(16) 0.1087(13) 0.2585(10) 0.173(8) Uiso 1 1 d . . .
H36 H -0.0126 0.0783 0.2713 0.208 Uiso 1 1 calc R . .
C37 C 0.2750(16) -0.0699(14) 0.4096(11) 0.182(8) Uiso 1 1 d . . .
H37 H 0.2595 -0.0420 0.4450 0.218 Uiso 1 1 calc R . .
C38 C 0.1881(16) -0.0955(14) 0.3676(11) 0.187(8) Uiso 1 1 d . . .
H38A H 0.1462 -0.0520 0.3584 0.224 Uiso 1 1 calc R . .
H38B H 0.1573 -0.1356 0.3871 0.224 Uiso 1 1 calc R . .
C39 C -0.140(3) 0.062(3) 0.268(2) 0.42(3) Uiso 1 1 d . . .
H39A H -0.1408 0.0158 0.2441 0.637 Uiso 1 1 calc R . .
H39B H -0.1973 0.0892 0.2570 0.637 Uiso 1 1 calc R . .
H39C H -0.1319 0.0483 0.3108 0.637 Uiso 1 1 calc R . .
C40 C 0.3435 -0.1162 0.4265 0.77(8) Uiso 1 1 d . . .
H40A H 0.3921 -0.0889 0.4524 1.154 Uiso 1 1 calc R . .
H40B H 0.3658 -0.1352 0.3911 1.154 Uiso 1 1 calc R . .
H40C H 0.3237 -0.1592 0.4485 1.154 Uiso 1 1 calc R . .
N13 N 0.2174(9) 0.1669(8) 0.3495(7) 0.115(4) Uiso 1 1 d . . .
O1 O 0.2824(9) 0.1396(7) 0.3908(6) 0.151(4) Uiso 1 1 d . . .
O2 O 0.1823(11) 0.2275(10) 0.3601(7) 0.193(6) Uiso 1 1 d . . .
O3 O 0.2071(12) 0.1483(10) 0.3007(9) 0.210(6) Uiso 1 1 d . . .
N14 N 0.0340(13) 0.9262(12) 0.1779(9) 0.058(4) Uiso 0.50 1 d P . .
O4A O 0.0149(17) 0.9778(14) 0.1429(11) 0.126(7) Uiso 0.50 1 d P . .
O5A O 0.065(2) 0.8744(19) 0.1962(16) 0.160(11) Uiso 0.50 1 d P . .
O6A O 0.038(2) 0.9338(17) 0.2270(14) 0.165(9) Uiso 0.50 1 d P . .
O4B O -0.038(3) 0.9318(19) 0.1734(16) 0.198(12) Uiso 0.50 1 d P . .
O5B O 0.056(4) 0.981(3) 0.175(2) 0.27(2) Uiso 0.50 1 d P . .
O6B O 0.0553(15) 0.8691(13) 0.1598(11) 0.116(7) Uiso 0.50 1 d P . .
N15 N 0.3080(14) 0.6848(12) 0.3605(9) 0.066(5) Uiso 0.50 1 d P . .
O8A O 0.2791(16) 0.7009(13) 0.3120(10) 0.117(7) Uiso 0.50 1 d P . .
O9A O 0.2635(19) 0.6501(18) 0.3966(13) 0.150(9) Uiso 0.50 1 d P . .
O10A O 0.379(3) 0.702(2) 0.388(2) 0.231(15) Uiso 0.50 1 d P . .
O8B O 0.333(3) 0.722(2) 0.330(2) 0.202(14) Uiso 0.50 1 d P . .
O9B O 0.242(4) 0.709(3) 0.374(2) 0.27(2) Uiso 0.50 1 d P . .
O10B O 0.289(4) 0.625(3) 0.361(3) 0.30(2) Uiso 0.50 1 d P . .
N16 N 0.270(2) 0.6042(18) 0.1042(13) 0.244(11) Uiso 1 1 d . . .
O20 O 0.2250(19) 0.5424(16) 0.0592(13) 0.325(12) Uiso 1 1 d . . .
O21 O 0.340(3) 0.568(2) 0.1083(18) 0.42(2) Uiso 1 1 d . . .
O22 O 0.217(2) 0.6467(17) 0.0675(15) 0.332(13) Uiso 1 1 d . . .
O7 O 0.1979(9) 0.0940(7) 0.1850(6) 0.160(4) Uiso 1 1 d . . .
O11 O 0.4615(16) 0.4841(15) 0.0848(11) 0.282(10) Uiso 1 1 d . . .
C41 C 0.441(3) 0.426(3) 0.038(2) 0.313(18) Uiso 1 1 d . . .

loop_
_atom_site_aniso_label
_atom_site_aniso_U_11
_atom_site_aniso_U_22
_atom_site_aniso_U_33
_atom_site_aniso_U_23
_atom_site_aniso_U_13
_atom_site_aniso_U_12
Pd1 0.0705(6) 0.0826(7) 0.0947(8) -0.0018(5) 0.0179(5) -0.0003(5)
Pd2 0.1087(9) 0.0871(8) 0.0963(8) 0.0149(6) 0.0149(6) 0.0061(6)
N1 0.084(7) 0.127(9) 0.120(9) 0.005(7) 0.048(7) -0.013(6)
N2 0.094(7) 0.099(8) 0.094(7) 0.002(6) 0.029(6) -0.024(6)
N3 0.091(8) 0.086(7) 0.091(8) 0.000(6) 0.006(7) -0.002(6)
N4 0.088(8) 0.089(8) 0.082(7) -0.001(6) 0.007(6) -0.012(6)
N5 0.200(14) 0.124(10) 0.091(8) 0.034(8) 0.030(9) -0.022(10)
N6 0.148(11) 0.099(9) 0.153(11) 0.028(8) 0.046(9) -0.031(8)
N7 0.086(8) 0.098(9) 0.091(8) 0.005(7) 0.012(6) 0.015(7)
N8 0.093(8) 0.078(8) 0.137(11) 0.015(8) 0.015(7) 0.007(6)
N9 0.102(8) 0.080(7) 0.078(7) 0.011(6) 0.013(6) -0.011(6)
N10 0.080(7) 0.105(9) 0.092(8) -0.014(7) 0.025(6) -0.004(7)
N11 0.098(9) 0.094(8) 0.096(10) -0.002(7) 0.018(8) -0.009(7)
N12 0.155(12) 0.120(13) 0.097(12) -0.024(10) 0.012(9) 0.033(10)
C1 0.083(8) 0.104(10) 0.076(9) 0.011(8) 0.031(7) -0.028(8)
C2 0.076(8) 0.099(10) 0.075(9) -0.003(8) 0.017(7) -0.012(7)
C3 0.090(9) 0.077(9) 0.078(8) 0.011(7) 0.015(8) -0.008(7)
C4 0.086(9) 0.097(10) 0.089(11) 0.013(8) 0.020(8) -0.014(8)
C5 0.094(10) 0.103(10) 0.066(10) 0.002(7) 0.015(8) 0.001(8)
C6 0.081(9) 0.088(9) 0.101(11) -0.007(8) 0.026(8) -0.025(8)
C7 0.169(16) 0.100(12) 0.103(13) -0.028(11) 0.016(11) 0.029(11)
C8 0.087(9) 0.076(8) 0.092(9) 0.005(7) 0.017(7) -0.023(7)
C9 0.115(11) 0.101(10) 0.074(9) -0.016(9) 0.027(9) -0.020(9)
C10 0.129(13) 0.117(13) 0.058(8) 0.004(8) 0.033(8) 0.002(11)
C11 0.093(9) 0.096(10) 0.072(9) -0.003(8) 0.029(8) -0.024(8)
C12 0.074(9) 0.131(13) 0.122(12) -0.011(10) 0.038(8) 0.004(9)
C13 0.095(11) 0.086(10) 0.090(9) -0.012(8) 0.012(8) 0.009(8)
C14 0.102(11) 0.161(15) 0.120(12) 0.040(11) 0.011(9) -0.009(10)
C15 0.115(14) 0.146(15) 0.082(11) -0.011(10) 0.002(10) -0.017(11)
C16 0.135(14) 0.088(12) 0.153(14) 0.011(10) 0.046(12) 0.048(11)
C17 0.149(16) 0.116(14) 0.065(9) -0.005(9) 0.028(10) 0.007(12)
C18 0.146(13) 0.125(12) 0.079(9) 0.007(8) 0.045(9) -0.030(10)
C19 0.093(10) 0.099(11) 0.138(14) -0.016(10) -0.026(11) -0.003(8)
C20 0.144(16) 0.146(16) 0.059(9) -0.006(9) 0.040(10) -0.035(14)
C21 0.123(13) 0.130(18) 0.148(18) -0.053(15) 0.007(12) 0.017(12)
C22 0.155(15) 0.118(12) 0.151(15) -0.021(11) 0.076(12) 0.007(11)
C23 0.37(4) 0.154(19) 0.095(15) -0.022(13) 0.001(18) 0.12(2)
C24 0.104(11) 0.097(11) 0.140(13) 0.006(10) 0.055(10) 0.037(10)
C25 0.108(12) 0.075(11) 0.182(19) -0.017(12) 0.021(12) 0.008(8)
C26 0.062(9) 0.30(3) 0.050(8) 0.004(13) 0.010(7) -0.009(14)
C27 0.28(4) 0.23(3) 0.078(14) 0.018(17) 0.064(19) 0.18(3)
C28 0.18(2) 0.23(3) 0.065(12) -0.019(14) 0.012(14) 0.04(2)
C29 0.126(12) 0.122(12) 0.072(9) 0.017(8) 0.019(9) -0.002(10)
C30 0.129(13) 0.089(10) 0.130(13) 0.032(10) 0.033(11) -0.012(10)
C31 0.106(11) 0.103(11) 0.118(12) 0.019(10) -0.018(9) -0.025(9)
C32 0.20(2) 0.18(2) 0.097(13) 0.014(13) 0.003(12) -0.044(17)
C33 0.18(2) 0.38(4) 0.156(19) 0.08(2) 0.063(16) 0.14(2)
C34 0.25(2) 0.122(14) 0.123(14) -0.028(11) -0.001(14) -0.027(16)

loop_
_atom_type_symbol
_atom_type_description
_atom_type_scat_dispersion_real
_atom_type_scat_dispersion_imag
_atom_type_scat_source
C C 0.0033 0.0016 'International Tables Vol C Tables 4.2.6.8 and 6.1.1.4'
H H 0.0000 0.0000 'International Tables Vol C Tables 4.2.6.8 and 6.1.1.4'
N N 0.0061 0.0033 'International Tables Vol C Tables 4.2.6.8 and 6.1.1.4'
Pd Pd -0.9988 1.0072 'International Tables Vol C Tables 4.2.6.8 and 6.1.1.4'
O O 0.0106 0.0060 'International Tables Vol C Tables 4.2.6.8 and 6.1.1.4'

loop_
_geom_angle_atom_site_label_1
_geom_angle_atom_site_label_2
_geom_angle_atom_site_label_3
_geom_angle
_geom_angle_site_symmetry_1
_geom_angle_site_symmetry_3
_geom_angle_publ_flag
N3 Pd1 N1 178.0(4) . . ?
N3 Pd1 N4 88.3(4) . . ?
N1 Pd1 N4 92.9(4) . . ?
N3 Pd1 N2 93.3(4) . . ?
N1 Pd1 N2 85.4(4) . . ?
N4 Pd1 N2 177.7(5) . . ?
N8 Pd2 N7 92.8(5) . . ?
N8 Pd2 N6 92.1(5) . . ?
N7 Pd2 N6 175.0(5) . . ?
N8 Pd2 N5 177.7(5) . . ?
N7 Pd2 N5 88.1(5) . . ?
N6 Pd2 N5 86.9(5) . . ?
C35 N1 Pd1 112.5(10) . . ?
C36 N2 Pd1 104.2(11) . . ?
C5 N3 C19 103.4(12) . . ?
C5 N3 Pd1 125.0(10) . . ?
C19 N3 Pd1 129.8(12) . . ?
C3 N4 C31 108.5(11) . . ?
C3 N4 Pd1 124.4(9) . . ?
C31 N4 Pd1 126.5(10) . . ?
C37 N5 Pd2 108.0(12) . . ?
C38 N6 Pd2 106.9(11) . . ?
C13 N7 C16 105.1(13) . . ?
C13 N7 Pd2 127.6(11) . . ?
C16 N7 Pd2 127.3(13) . . ?
C7 N8 C25 103.6(15) . . ?
C7 N8 Pd2 127.7(11) . . ?
C25 N8 Pd2 128.6(14) . . ?
C3 N9 C30 104.4(11) . . ?
C3 N9 C8 128.7(11) . . ?
C30 N9 C8 126.9(12) . . ?
C13 N10 C24 109.1(13) . . ?
C13 N10 C12 125.3(12) . . ?
C24 N10 C12 125.2(13) . . ?
C5 N11 C15 107.6(13) . . ?
C5 N11 C29 127.9(14) . . ?
C15 N11 C29 124.4(15) . . ?
C7 N12 C23 131(2) . . ?
C7 N12 C21 105.3(16) . . ?
C23 N12 C21 122.9(19) . . ?
C2 C1 C6 119.8(12) . . ?
C2 C1 C18 118.6(13) . . ?
C6 C1 C18 121.5(13) . . ?
C1 C2 C4 118.8(13) . . ?
C1 C2 C12 121.8(12) . . ?
C4 C2 C12 119.4(13) . . ?
N4 C3 N9 110.5(11) . . ?
C9 C4 C2 119.5(13) . . ?
C9 C4 C14 116.2(14) . . ?
C2 C4 C14 124.2(15) . . ?
N11 C5 N3 113.2(13) . . ?
C11 C6 C1 119.9(13) . . ?
C11 C6 C8 122.1(14) . . ?
C1 C6 C8 118.0(12) . . ?
N12 C7 N8 114.2(17) . . ?
N9 C8 C6 113.9(10) . . ?
C11 C9 C4 122.6(13) . . ?
C17 C10 C20 118.2(17) . . ?
C17 C10 C29 120.9(16) . . ?
C20 C10 C29 120.9(16) . . ?
C6 C11 C9 119.3(14) . . ?
C6 C11 C22 121.0(14) . . ?
C9 C11 C22 119.7(13) . . ?
N10 C12 C2 116.2(11) . . ?
N10 C13 N7 110.7(13) . . ?
C19 C15 N11 107.8(14) . . ?
C24 C16 N7 109.6(14) . . ?
C28 C17 C10 122(2) . . ?
C28 C17 C34 120(2) . . ?
C10 C17 C34 118.8(18) . . ?
C15 C19 N3 108.0(15) . . ?
C26 C20 C10 115.3(17) . . ?
C26 C20 C32 125.2(19) . . ?
C10 C20 C32 119.4(18) . . ?
C25 C21 N12 108.1(17) . . ?
N12 C23 C28 109.4(17) . . ?
C16 C24 N10 105.5(13) . . ?
C21 C25 N8 108.7(18) . . ?
C27 C26 C20 124(2) . . ?
C28 C27 C26 119(3) . . ?
C28 C27 C33 135(3) . . ?
C26 C27 C33 106(4) . . ?
C27 C28 C17 122(3) . . ?
C27 C28 C23 113(3) . . ?
C17 C28 C23 125(3) . . ?
N11 C29 C10 111.9(11) . . ?
C31 C30 N9 109.1(13) . . ?
C30 C31 N4 107.4(13) . . ?
C36 C35 N1 105.3(17) . . ?
C39 C36 C35 113(3) . . ?
C39 C36 N2 107(3) . . ?
C35 C36 N2 119.0(18) . . ?
C40 C37 C38 122(2) . . ?
C40 C37 N5 91.4(15) . . ?
C38 C37 N5 110.4(19) . . ?
C37 C38 N6 108.4(18) . . ?
O3 N13 O2 116.6(18) . . ?
O3 N13 O1 122.9(18) . . ?
O2 N13 O1 117.8(16) . . ?
O5B N14 O4B 104(4) . . ?
O5B N14 O5A 134(4) . . ?
O4B N14 O5A 118(3) . . ?
O5B N14 O6A 89(3) . . ?
O4B N14 O6A 88(3) . . ?
O5A N14 O6A 77(2) . . ?
O5B N14 O6B 133(4) . . ?
O4B N14 O6B 113(3) . . ?
O5A N14 O6B 43(2) . . ?
O6A N14 O6B 120(3) . . ?
O5B N14 O4A 45(3) . . ?
O4B N14 O4A 75(2) . . ?
O5A N14 O4A 158(3) . . ?
O6A N14 O4A 122(3) . . ?
O6B N14 O4A 118(2) . . ?
O5B O4A N14 56(4) . . ?
O5B O4A O4B 90(5) . . ?
N14 O4A O4B 47.9(17) . . ?
O6B O5A N14 74(3) . . ?
O6B O5A O6A 126(4) . . ?
N14 O5A O6A 53(2) . . ?
O6B O5A O4B 78(3) . . ?
N14 O5A O4B 30.8(17) . . ?
O6A O5A O4B 53.9(19) . . ?
N14 O6A O5A 50.2(19) . . ?
N14 O6A O5B 43(2) . . ?
O5A O6A O5B 85(3) . . ?
N14 O6A O4B 45.1(18) . . ?
O5A O6A O4B 80(2) . . ?
O5B O6A O4B 66(3) . . ?
N14 O4B O4A 57(2) . . ?
N14 O4B O6A 47(2) . . ?
O4A O4B O6A 89(3) . . ?
N14 O4B O5B 37(2) . . ?
O4A O4B O5B 32(2) . . ?
O6A O4B O5B 57(2) . . ?
N14 O4B O5A 30.8(18) . . ?
O4A O4B O5A 86(2) . . ?
O6A O4B O5A 46.5(17) . . ?
O5B O4B O5A 67(3) . . ?
N14 O4B O6B 35.1(18) . . ?
O4A O4B O6B 76(2) . . ?
O6A O4B O6B 70(2) . . ?
O5B O4B O6B 69(3) . . ?
O5A O4B O6B 25.6(12) . . ?
O4A O5B N14 79(5) . . ?
O4A O5B O6A 115(6) . . ?
N14 O5B O6A 48(3) . . ?
O4A O5B O4B 58(4) . . ?
N14 O5B O4B 39(3) . . ?
O6A O5B O4B 57(2) . . ?
O5A O6B N14 63(3) . . ?
O5A O6B O4B 77(3) . . ?
N14 O6B O4B 32.4(15) . . ?
O8B N15 O10B 136(5) . . ?
O8B N15 O8A 49(2) . . ?
O10B N15 O8A 101(4) . . ?
O8B N15 O10A 78(3) . . ?
O10B N15 O10A 117(4) . . ?
O8A N15 O10A 127(3) . . ?
O8B N15 O9B 111(4) . . ?
O10B N15 O9B 96(4) . . ?
O8A N15 O9B 88(3) . . ?
O10A N15 O9B 120(4) . . ?
O8B N15 O9A 168(3) . . ?
O10B N15 O9A 51(3) . . ?
O8A N15 O9A 125(3) . . ?
O10A N15 O9A 108(3) . . ?
O9B N15 O9A 57(3) . . ?
O8B O8A N15 60(3) . . ?
O8B O8A O9B 89(4) . . ?
N15 O8A O9B 46(2) . . ?
O8B O8A O10B 92(4) . . ?
N15 O8A O10B 38(2) . . ?
O9B O8A O10B 60(3) . . ?
O10B O9A O9B 99(5) . . ?
O10B O9A N15 54(3) . . ?
O9B O9A N15 56(3) . . ?
N15 O10A O8B 48(2) . . ?
O8A O8B N15 70(3) . . ?
O8A O8B O10A 125(5) . . ?
N15 O8B O10A 55(3) . . ?
O8A O8B O9B 61(3) . . ?
N15 O8B O9B 36(2) . . ?
O10A O8B O9B 76(3) . . ?
N15 O9B O9A 67(4) . . ?
N15 O9B O8A 45(2) . . ?
O9A O9B O8A 101(4) . . ?
N15 O9B O10B 40(3) . . ?
O9A O9B O10B 38(3) . . ?
O8A O9B O10B 63(3) . . ?
N15 O9B O8B 32(2) . . ?
O9A O9B O8B 100(4) . . ?
O8A O9B O8B 30.2(16) . . ?
O10B O9B O8B 69(3) . . ?
O9A O10B N15 75(4) . . ?
O9A O10B O9B 44(3) . . ?
N15 O10B O9B 44(3) . . ?
O9A O10B O8A 100(5) . . ?
N15 O10B O8A 41(2) . . ?
O9B O10B O8A 56(3) . . ?
O21 N16 O22 141(4) . . ?
O21 N16 O20 87(3) . . ?
O22 N16 O20 80(2) . . ?
N16 O20 O22 43.2(15) . . ?
N16 O22 O20 56.4(19) . . ?

loop_
_geom_bond_atom_site_label_1
_geom_bond_atom_site_label_2
_geom_bond_distance
_geom_bond_site_symmetry_2
_geom_bond_publ_flag
Pd1 N3 2.020(11) . ?
Pd1 N1 2.029(11) . ?
Pd1 N4 2.033(10) . ?
Pd1 N2 2.042(9) . ?
Pd2 N8 1.989(14) . ?
Pd2 N7 2.036(11) . ?
Pd2 N6 2.048(11) . ?
Pd2 N5 2.057(12) . ?
N1 C35 1.50(2) . ?
N2 C36 1.49(2) . ?
N3 C5 1.313(15) . ?
N3 C19 1.409(17) . ?
N4 C3 1.304(14) . ?
N4 C31 1.364(16) . ?
N5 C37 1.55(2) . ?
N6 C38 1.57(2) . ?
N7 C13 1.318(15) . ?
N7 C16 1.361(17) . ?
N8 C7 1.346(18) . ?
N8 C25 1.381(18) . ?
N9 C3 1.357(14) . ?
N9 C30 1.395(17) . ?
N9 C8 1.449(14) . ?
N10 C13 1.302(16) . ?
N10 C24 1.345(16) . ?
N10 C12 1.466(17) . ?
N11 C5 1.280(15) . ?
N11 C15 1.347(18) . ?
N11 C29 1.496(17) . ?
N12 C7 1.291(17) . ?
N12 C23 1.38(2) . ?
N12 C21 1.39(2) . ?
C1 C2 1.384(17) . ?
C1 C6 1.430(18) . ?
C1 C18 1.512(16) . ?
C2 C4 1.395(17) . ?
C2 C12 1.467(17) . ?
C4 C9 1.377(18) . ?
C4 C14 1.522(18) . ?
C6 C11 1.360(17) . ?
C6 C8 1.507(17) . ?
C9 C11 1.360(18) . ?
C10 C17 1.40(2) . ?
C10 C20 1.44(2) . ?
C10 C29 1.511(19) . ?
C11 C22 1.532(18) . ?
C15 C19 1.32(2) . ?
C16 C24 1.34(2) . ?
C17 C28 1.38(3) . ?
C17 C34 1.49(2) . ?
C20 C26 1.42(2) . ?
C20 C32 1.48(2) . ?
C21 C25 1.34(2) . ?
C23 C28 1.51(4) . ?
C26 C27 1.39(3) . ?
C27 C28 1.31(4) . ?
C27 C33 1.55(4) . ?
C30 C31 1.322(18) . ?
C35 C36 1.46(2) . ?
C36 C39 1.37(5) . ?
C37 C40 1.29(2) . ?
C37 C38 1.51(3) . ?
N13 O3 1.117(17) . ?
N13 O2 1.206(16) . ?
N13 O1 1.295(15) . ?
N14 O5B 1.00(5) . ?
N14 O4B 1.05(3) . ?
N14 O5A 1.05(3) . ?
N14 O6A 1.09(3) . ?
N14 O6B 1.13(3) . ?
N14 O4A 1.18(3) . ?
O4A O5B 0.86(5) . ?
O4A O4B 1.37(4) . ?
O5A O6B 0.80(3) . ?
O5A O6A 1.33(4) . ?
O5A O4B 1.80(5) . ?
O6A O5B 1.48(5) . ?
O6A O4B 1.48(4) . ?
O4B O5B 1.62(6) . ?
O4B O6B 1.81(4) . ?
N15 O8B 1.04(4) . ?
N15 O10B 1.07(5) . ?
N15 O8A 1.12(3) . ?
N15 O10A 1.14(4) . ?
N15 O9B 1.14(5) . ?
N15 O9A 1.27(3) . ?
O8A O8B 0.91(4) . ?
O8A O9B 1.58(5) . ?
O8A O10B 1.69(6) . ?
O9A O10B 1.02(5) . ?
O9A O9B 1.15(5) . ?
O10A O8B 1.37(5) . ?
O8B O9B 1.80(6) . ?
O9B O10B 1.65(7) . ?
N16 O21 1.20(4) . ?
N16 O22 1.26(3) . ?
N16 O20 1.53(3) . ?
O20 O22 1.81(4) . ?
O11 C41 1.44(4) . ?
